data_7200009
loop_
_publ_author_name
'Kendrick, John'
'Gourlay, Matthew D.'
'Neumann, Marcus A.'
'Leusen, Frank J. J.'

_publ_section_title
;
 Predicting spontaneous racemate resolution using recent developments in
 crystal structure prediction
;
_journal_issue 11
_journal_name_full CrystEngComm
_journal_page_first 2391
_journal_page_last 2399
_journal_paper_doi 10.1039/b909038j
_journal_volume 11
_journal_year 2009
_space_group_IT_number 19
_symmetry_cell_setting orthorhombic
_symmetry_Int_Tables_number 19
_symmetry_space_group_name_Hall 'P 2ac 2ab'
_symmetry_space_group_name_H-M 'P 21 21 21'
_cell_angle_alpha 90.000000
_cell_angle_beta 90.000000
_cell_angle_gamma 90.000000
_cell_length_a 13.240569
_cell_length_b 10.097205
_cell_length_c 9.335325
_cell_volume 1248.065
_cod_data_source_file 23HTP_enantiopure.cif
_cod_data_source_block 23HTP_E_10
_cod_original_sg_symbol_H-M 'P 2_1 2_1 2_1'
_cod_struct_determination_method theoretical
_cod_database_code 7200009

loop_
_symmetry_equiv_pos_site_id
_symmetry_equiv_pos_as_xyz
1 x,y,z
2 -x+1/2,-y,z+1/2
3 -x,y+1/2,-z+1/2
4 x+1/2,-y+1/2,-z

loop_
_atom_site_label
_atom_site_type_symbol
_atom_site_fract_x
_atom_site_fract_y
_atom_site_fract_z
C1 C -0.014539 0.226955 0.539928
C2 C 0.007009 0.197067 0.381951
C3 C 0.025459 0.046425 0.376662
N4 N 0.066514 0.022791 0.523046
C5 C 0.060099 0.138551 0.621946
O6 O 0.109080 -0.086310 0.561492
C7 C -0.073738 -0.029676 0.354212
C8 C -0.133411 0.000013 0.234029
H9 H -0.110665 0.076831 0.158746
C10 C -0.222784 -0.069589 0.210181
H11 H -0.268672 -0.045315 0.116792
C12 C -0.254021 -0.169437 0.303555
H13 H -0.323272 -0.224804 0.284656
C14 C -0.195032 -0.198856 0.424039
O15 O -0.220399 -0.293997 0.520486
C16 C -0.105296 -0.128356 0.448596
H17 H -0.060219 -0.153604 0.541922
C18 C 0.104415 0.005640 0.265181
C19 C 0.023143 0.092279 0.768485
C20 C 0.165332 0.202365 0.632085
H21 H -0.004143 0.331730 0.566442
H22 H -0.092501 0.199473 0.567016
H23 H -0.055232 0.225902 0.311861
H24 H 0.074754 0.249608 0.345622
H25 H -0.284832 -0.338620 0.493129
H26 H 0.122232 -0.099802 0.275890
H27 H 0.075791 0.023756 0.156824
H28 H 0.173910 0.063275 0.279369
H29 H -0.047085 0.035436 0.758427
H30 H 0.080466 0.030956 0.820994
H31 H 0.008509 0.178193 0.837101
H32 H 0.220411 0.129030 0.668917
H33 H 0.189780 0.241482 0.528115
H34 H 0.164428 0.283542 0.709930
